data_2208873
loop_
_publ_author_name
'Hamaker, Christopher G.'
'McCully, Charles S.'

_publ_section_title
;
 3-Acetyl-7-(diethylamino)coumarin
;
_journal_coeditor_code DN2031
_journal_issue 5
_journal_name_full 'Acta Crystallographica Section E'
_journal_page_first o2072
_journal_page_last o2074
_journal_paper_doi 10.1107/S1600536806014899
_journal_volume 62
_journal_year 2006
_chemical_formula_iupac 'C15 H17 N1 O3'
_chemical_formula_moiety 'C15 H17 N1 O3'
_chemical_formula_sum 'C15 H17 N O3'
_chemical_formula_weight 259.3
_chemical_name_systematic
;
3-Acetyl-7-(diethylamino)coumarin
;
_space_group_IT_number 15
_symmetry_cell_setting monoclinic
_symmetry_space_group_name_Hall '-C 2yc'
_symmetry_space_group_name_H-M 'C 1 2/c 1'
_audit_creation_method 'WinGX routine CIF_UPDATE'
_cell_angle_alpha 90
_cell_angle_beta 108.524(7)
_cell_angle_gamma 90
_cell_formula_units_Z 8
_cell_length_a 17.269(2)
_cell_length_b 7.5203(8)
_cell_length_c 22.0868(10)
_cell_measurement_reflns_used 25
_cell_measurement_temperature 297(2)
_cell_measurement_theta_max 13.90
_cell_measurement_theta_min 7.31
_cell_volume 2719.8(5)
_computing_cell_refinement 'CAD-4 EXPRESS'
_computing_data_collection 'CAD-4 EXPRESS (Enraf--Nonius, 1994)'
_computing_data_reduction 'XCAD4 (Harms & Wocadlo, 1995)'
_computing_molecular_graphics 'MERCURY (Bruno <i>et al.</i>,  2002) and ORTEP-3 for Windows (Farrugia, 1997)'
_computing_publication_material 'WinGX (Farrugia, 1999)'
_computing_structure_refinement 'SHELXL97 (Sheldrick, 1997)'
_computing_structure_solution 'SIR92 (Altomare <i>et al.</i>,  1993)'
_diffrn_measured_fraction_theta_full 1
_diffrn_measured_fraction_theta_max 1
_diffrn_measurement_device '\k-geometry diffractometer'
_diffrn_measurement_device_type 'Enraf--Nonius CAD-4'
_diffrn_measurement_method 'non-profiled \w/2\q'
_diffrn_radiation_type MoK\a
_diffrn_radiation_wavelength 0.71073
_diffrn_reflns_av_R_equivalents 0.0181
_diffrn_reflns_limit_h_max 22
_diffrn_reflns_limit_h_min 0
_diffrn_reflns_limit_k_max 9
_diffrn_reflns_limit_k_min 0
_diffrn_reflns_limit_l_max 27
_diffrn_reflns_limit_l_min -28
_diffrn_reflns_number 3217
_diffrn_reflns_theta_full 27.47
_diffrn_reflns_theta_max 27.47
_diffrn_reflns_theta_min 1.94
_diffrn_standards_decay_% 3
_diffrn_standards_interval_time 120
_diffrn_standards_number 3
_exptl_absorpt_coefficient_mu 0.088
_exptl_absorpt_correction_type none
_exptl_crystal_colour red
_exptl_crystal_density_diffrn 1.266
_exptl_crystal_density_method 'not measured'
_exptl_crystal_description prism
_exptl_crystal_F_000 1104
_exptl_crystal_size_max 0.50
_exptl_crystal_size_mid 0.50
_exptl_crystal_size_min 0.27
_refine_diff_density_max 0.319
_refine_diff_density_min -0.22
_refine_ls_extinction_method none
_refine_ls_goodness_of_fit_ref 1.184
_refine_ls_hydrogen_treatment constr
_refine_ls_matrix_type full
_refine_ls_number_parameters 173
_refine_ls_number_reflns 3118
_refine_ls_number_restraints 0
_refine_ls_restrained_S_all 1.184
_refine_ls_R_factor_gt 0.0510
_refine_ls_shift/su_max 0
_refine_ls_structure_factor_coef Fsqd
_refine_ls_weighting_details 'calc w=1/[\s^2^(Fo^2^)+(0.1085P)^2^+0.3073P] where P=(Fo^2^+2Fc^2^)/3'
_refine_ls_weighting_scheme calc
_refine_ls_wR_factor_ref 0.1992
_reflns_number_gt 1984
_reflns_number_total 3118
_reflns_threshold_expression I>2\s(I)
_cod_data_source_file dn2031.cif
_cod_data_source_block I
_cod_original_sg_symbol_H-M 'C 2/c'
_cod_database_code 2208873
_cod_database_fobs_code 2208873

loop_
_symmetry_equiv_pos_as_xyz
'x, y, z'
'-x, y, -z+1/2'
'x+1/2, y+1/2, z'
'-x+1/2, y+1/2, -z+1/2'
'-x, -y, -z'
'x, -y, z-1/2'
'-x+1/2, -y+1/2, -z'
'x+1/2, -y+1/2, z-1/2'

loop_
_atom_site_type_symbol
_atom_site_label
_atom_site_fract_x
_atom_site_fract_y
_atom_site_fract_z
_atom_site_U_iso_or_equiv
_atom_site_adp_type
_atom_site_calc_flag
_atom_site_refinement_flags
_atom_site_occupancy
C C2 0.24645(12) -0.0212(3) 0.50400(10) 0.0411(4) Uani d . 1
C C3 0.24620(12) 0.0570(3) 0.44395(9) 0.0406(4) Uani d . 1
C C4 0.31476(12) 0.1420(3) 0.44062(9) 0.0417(5) Uani d . 1
H H4 0.3136 0.1941 0.4022 0.05 Uiso calc R 1
C C5 0.46020(12) 0.2355(3) 0.49209(10) 0.0440(5) Uani d . 1
H H5 0.462 0.2898 0.4547 0.053 Uiso calc R 1
C C6 0.52837(12) 0.2375(3) 0.54421(10) 0.0435(5) Uani d . 1
H H6 0.5755 0.2927 0.5419 0.052 Uiso calc R 1
C C7 0.52814(12) 0.1553(3) 0.60256(9) 0.0393(4) Uani d . 1
C C8 0.45510(12) 0.0734(3) 0.60396(9) 0.0413(5) Uani d . 1
H H8 0.4528 0.0189 0.6411 0.05 Uiso calc R 1
C C9 0.38745(11) 0.0744(2) 0.55036(9) 0.0367(4) Uani d . 1
C C10 0.38671(12) 0.1539(2) 0.49277(9) 0.0384(4) Uani d . 1
C C12 0.17408(13) 0.0451(3) 0.38463(10) 0.0496(5) Uani d . 1
C C14 0.09845(15) -0.0521(4) 0.38423(13) 0.0640(7) Uani d . 1
H H14A 0.0756 0.0028 0.414 0.096 Uiso calc R 1
H H14B 0.1117 -0.1738 0.3963 0.096 Uiso calc R 1
H H14C 0.0594 -0.0478 0.3421 0.096 Uiso calc R 1
C C16 0.67185(12) 0.2468(3) 0.65512(11) 0.0498(5) Uani d . 1
H H16A 0.6791 0.2333 0.6136 0.06 Uiso calc R 1
H H16B 0.718 0.191 0.6865 0.06 Uiso calc R 1
C C17 0.67079(17) 0.4430(3) 0.67040(13) 0.0681(7) Uani d . 1
H H17A 0.7212 0.4965 0.6703 0.102 Uiso calc R 1
H H17B 0.6644 0.4571 0.7117 0.102 Uiso calc R 1
H H17C 0.6261 0.4995 0.6388 0.102 Uiso calc R 1
C C18 0.59596(15) 0.0824(3) 0.71587(10) 0.0565(6) Uani d . 1
H H18A 0.5433 0.1062 0.7213 0.068 Uiso calc R 1
H H18B 0.6374 0.1419 0.7502 0.068 Uiso calc R 1
C C19 0.6117(2) -0.1152(4) 0.72090(14) 0.0796(9) Uani d . 1
H H19A 0.6102 -0.1569 0.7616 0.119 Uiso calc R 1
H H19B 0.6644 -0.1394 0.7168 0.119 Uiso calc R 1
H H19C 0.5704 -0.1751 0.6875 0.119 Uiso calc R 1
N N15 0.59663(10) 0.1560(2) 0.65482(8) 0.0468(4) Uani d . 1
O O1 0.31849(8) -0.00729(18) 0.55500(6) 0.0431(4) Uani d . 1
O O11 0.19136(9) -0.0979(2) 0.51581(8) 0.0592(5) Uani d . 1
O O13 0.17832(11) 0.1158(3) 0.33609(8) 0.0806(6) Uani d . 1

loop_
_atom_site_aniso_label
_atom_site_aniso_U_11
_atom_site_aniso_U_22
_atom_site_aniso_U_33
_atom_site_aniso_U_12
_atom_site_aniso_U_13
_atom_site_aniso_U_23
C2 0.0404(10) 0.0390(10) 0.0475(10) 0.0018(8) 0.0190(8) 0.0020(8)
C3 0.0414(10) 0.0375(10) 0.0449(10) 0.0033(8) 0.0167(8) 0.0008(8)
C4 0.0468(11) 0.0417(11) 0.0404(9) 0.0029(9) 0.0190(8) 0.0061(8)
C5 0.0470(11) 0.0455(11) 0.0457(10) -0.0031(9) 0.0232(9) 0.0078(9)
C6 0.0400(10) 0.0449(11) 0.0503(11) -0.0055(9) 0.0211(9) 0.0023(9)
C7 0.0403(10) 0.0366(10) 0.0437(10) -0.0001(8) 0.0173(8) -0.0015(8)
C8 0.0447(11) 0.0427(11) 0.0406(9) -0.0029(9) 0.0192(8) 0.0033(8)
C9 0.0393(10) 0.0328(9) 0.0437(10) -0.0003(8) 0.0214(8) 0.0020(8)
C10 0.0400(10) 0.0368(10) 0.0424(9) 0.0025(8) 0.0187(8) 0.0043(8)
C12 0.0477(12) 0.0486(12) 0.0511(12) 0.0044(10) 0.0139(9) -0.0006(9)
C14 0.0522(13) 0.0619(15) 0.0683(15) -0.0081(12) 0.0055(11) -0.0002(12)
C16 0.0397(11) 0.0545(13) 0.0530(11) -0.0063(10) 0.0115(9) 0.0000(10)
C17 0.0761(17) 0.0526(14) 0.0675(15) -0.0144(12) 0.0113(13) -0.0020(11)
C18 0.0560(13) 0.0713(15) 0.0405(10) -0.0070(11) 0.0131(9) -0.0009(10)
C19 0.087(2) 0.0729(18) 0.0666(16) -0.0062(16) 0.0075(14) 0.0216(14)
N15 0.0435(9) 0.0510(10) 0.0448(9) -0.0058(8) 0.0127(7) 0.0002(8)
O1 0.0400(7) 0.0485(8) 0.0442(7) -0.0060(6) 0.0182(6) 0.0069(6)
O11 0.0469(9) 0.0717(11) 0.0638(10) -0.0131(8) 0.0244(7) 0.0105(8)
O13 0.0672(12) 0.1156(16) 0.0515(10) -0.0086(11) 0.0081(8) 0.0209(10)

loop_
_atom_type_symbol
_atom_type_description
_atom_type_scat_dispersion_real
_atom_type_scat_dispersion_imag
_atom_type_scat_source
C C 0.0033 0.0016 'International Tables Vol C Tables 4.2.6.8 and 6.1.1.4'
H H 0 0 'International Tables Vol C Tables 4.2.6.8 and 6.1.1.4'
N N 0.0061 0.0033 'International Tables Vol C Tables 4.2.6.8 and 6.1.1.4'
O O 0.0106 0.006 'International Tables Vol C Tables 4.2.6.8 and 6.1.1.4'

loop_
_geom_angle_atom_site_label_1
_geom_angle_atom_site_label_2
_geom_angle_atom_site_label_3
_geom_angle_site_symmetry_3
_geom_angle
_geom_angle_publ_flag
O11 C2 O1 . 115.04(18) ?
O11 C2 C3 . 128.1(2) ?
O1 C2 C3 . 116.88(17) ?
O11 C2 O11 7_546 85.53(13) ?
O1 C2 O11 7_546 85.63(11) ?
C3 C2 O11 7_546 98.30(12) ?
C4 C3 C2 . 119.19(18) ?
C4 C3 C12 . 118.36(18) ?
C2 C3 C12 . 122.44(18) ?
C3 C4 C10 . 122.78(18) ?
C3 C4 H4 . 118.6 ?
C10 C4 H4 . 118.6 ?
C6 C5 C10 . 122.28(18) ?
C6 C5 H5 . 118.9 ?
C10 C5 H5 . 118.9 ?
C5 C6 C7 . 120.55(18) ?
C5 C6 H6 . 119.7 ?
C7 C6 H6 . 119.7 ?
N15 C7 C8 . 121.54(17) ?
N15 C7 C6 . 120.69(17) ?
C8 C7 C6 . 117.78(17) ?
C9 C8 C7 . 119.98(17) ?
C9 C8 H8 . 120 ?
C7 C8 H8 . 120 ?
O1 C9 C8 . 116.98(16) ?
O1 C9 C10 . 120.05(17) ?
C8 C9 C10 . 122.97(17) ?
C9 C10 C4 . 117.91(17) ?
C9 C10 C5 . 116.44(17) ?
C4 C10 C5 . 125.62(17) ?
O13 C12 C14 . 120.3(2) ?
O13 C12 C3 . 118.5(2) ?
C14 C12 C3 . 121.2(2) ?
C12 C14 H14A . 109.5 ?
C12 C14 H14B . 109.5 ?
H14A C14 H14B . 109.5 ?
C12 C14 H14C . 109.5 ?
H14A C14 H14C . 109.5 ?
H14B C14 H14C . 109.5 ?
N15 C16 C17 . 112.4(2) ?
N15 C16 H16A . 109.1 ?
C17 C16 H16A . 109.1 ?
N15 C16 H16B . 109.1 ?
C17 C16 H16B . 109.1 ?
H16A C16 H16B . 107.9 ?
C16 C17 H17A . 109.5 ?
C16 C17 H17B . 109.5 ?
H17A C17 H17B . 109.5 ?
C16 C17 H17C . 109.5 ?
H17A C17 H17C . 109.5 ?
H17B C17 H17C . 109.5 ?
N15 C18 C19 . 112.8(2) ?
N15 C18 H18A . 109 ?
C19 C18 H18A . 109 ?
N15 C18 H18B . 109 ?
C19 C18 H18B . 109 ?
H18A C18 H18B . 107.8 ?
C18 C19 H19A . 109.5 ?
C18 C19 H19B . 109.5 ?
H19A C19 H19B . 109.5 ?
C18 C19 H19C . 109.5 ?
H19A C19 H19C . 109.5 ?
H19B C19 H19C . 109.5 ?
C7 N15 C18 . 121.34(17) ?
C7 N15 C16 . 122.29(17) ?
C18 N15 C16 . 116.05(17) y
C9 O1 C2 . 123.15(15) ?
C2 O11 C2 7_546 94.47(13) ?

loop_
_geom_bond_atom_site_label_1
_geom_bond_atom_site_label_2
_geom_bond_site_symmetry_2
_geom_bond_distance
_geom_bond_publ_flag
C2 O11 . 1.210(2) ?
C2 O1 . 1.392(2) ?
C2 C3 . 1.450(3) ?
C2 O11 7_546 3.139(3) ?
C3 C4 . 1.368(3) ?
C3 C12 . 1.496(3) ?
C4 C10 . 1.403(3) ?
C4 H4 . 0.93 ?
C5 C6 . 1.360(3) ?
C5 C10 . 1.414(3) ?
C5 H5 . 0.93 ?
C6 C7 . 1.431(3) ?
C6 H6 . 0.93 ?
C7 N15 . 1.365(2) y
C7 C8 . 1.413(3) ?
C8 C9 . 1.374(3) ?
C8 H8 . 0.93 ?
C9 O1 . 1.373(2) ?
C9 C10 . 1.402(3) ?
C12 O13 . 1.220(3) ?
C12 C14 . 1.494(3) ?
C14 H14A . 0.96 ?
C14 H14B . 0.96 ?
C14 H14C . 0.96 ?
C16 N15 . 1.466(3) y
C16 C17 . 1.515(3) ?
C16 H16A . 0.97 ?
C16 H16B . 0.97 ?
C17 H17A . 0.96 ?
C17 H17B . 0.96 ?
C17 H17C . 0.96 ?
C18 N15 . 1.461(3) y
C18 C19 . 1.508(4) ?
C18 H18A . 0.97 ?
C18 H18B . 0.97 ?
C19 H19A . 0.96 ?
C19 H19B . 0.96 ?
C19 H19C . 0.96 ?
O11 C2 7_546 3.139(3) ?

loop_
_geom_hbond_atom_site_label_D
_geom_hbond_atom_site_label_H
_geom_hbond_atom_site_label_A
_geom_hbond_site_symmetry_A
_geom_hbond_distance_DH
_geom_hbond_distance_HA
_geom_hbond_distance_DA
_geom_hbond_angle_DHA
C6 H6 O11 3 0.93 2.40 3.312(2) 168

loop_
_geom_torsion_atom_site_label_1
_geom_torsion_atom_site_label_2
_geom_torsion_atom_site_label_3
_geom_torsion_atom_site_label_4
_geom_torsion_site_symmetry_1
_geom_torsion_site_symmetry_4
_geom_torsion
O11 C2 C3 C4 . . 178.6(2)
O1 C2 C3 C4 . . -1.2(3)
O11 C2 C3 C4 7_546 . -90.54(18)
O11 C2 C3 C12 . . -2.7(3)
O1 C2 C3 C12 . . 177.38(17)
O11 C2 C3 C12 7_546 . 88.09(19)
C2 C3 C4 C10 . . 1.4(3)
C12 C3 C4 C10 . . -177.24(18)
C10 C5 C6 C7 . . 0.1(3)
C5 C6 C7 N15 . . 179.57(19)
C5 C6 C7 C8 . . -0.2(3)
N15 C7 C8 C9 . . -179.64(18)
C6 C7 C8 C9 . . 0.1(3)
C7 C8 C9 O1 . . -179.93(17)
C7 C8 C9 C10 . . 0.1(3)
O1 C9 C10 C4 . . -1.8(3)
C8 C9 C10 C4 . . 178.17(18)
O1 C9 C10 C5 . . 179.83(17)
C8 C9 C10 C5 . . -0.2(3)
C3 C4 C10 C9 . . 0.1(3)
C3 C4 C10 C5 . . 178.28(19)
C6 C5 C10 C9 . . 0.1(3)
C6 C5 C10 C4 . . -178.11(19)
C4 C3 C12 O13 . . -2.0(3)
C2 C3 C12 O13 . . 179.3(2)
C4 C3 C12 C14 . . 177.5(2)
C2 C3 C12 C14 . . -1.1(3)
C8 C7 N15 C18 . . -4.1(3)
C6 C7 N15 C18 . . 176.2(2)
C8 C7 N15 C16 . . -177.30(18)
C6 C7 N15 C16 . . 3.0(3)
C19 C18 N15 C7 . . 85.9(3)
C19 C18 N15 C16 . . -100.5(3)
C17 C16 N15 C7 . . 84.1(2)
C17 C16 N15 C18 . . -89.4(2)
C8 C9 O1 C2 . . -177.95(17)
C10 C9 O1 C2 . . 2.0(3)
O11 C2 O1 C9 . . 179.62(17)
C3 C2 O1 C9 . . -0.5(3)
O11 C2 O1 C9 7_546 . 96.62(16)
O1 C2 O11 C2 . 7_546 -83.06(16)
C3 C2 O11 C2 . 7_546 97.0(2)
O11 C2 O11 C2 7_546 7_546 0
